data_4129185
loop_
_publ_author_name
'Arczy\'nski, Miros\/law'
'Stanek, Jan'
'Sieklucka, Barbara'
'Dunbar, Kim R.'
'Pinkowicz, Dawid'

_publ_section_title
;
 Site-Selective Photoswitching of Two Distinct Magnetic Chromophores in a
 Propeller-Like Molecule To Achieve Four Different Magnetic States.
;
_journal_name_full 'Journal of the American Chemical Society'
_journal_paper_doi 10.1021/jacs.9b09576
_journal_year 2019
_chemical_formula_moiety 'C144 H128 Fe4 N32 W2'
_chemical_formula_sum 'C144 H128 Fe4 N32 W2'
_chemical_formula_weight 2897.87
_space_group_crystal_system tetragonal
_space_group_IT_number 88
_space_group_name_Hall '-I 4ad'
_space_group_name_H-M_alt 'I 41/a :2'
_atom_sites_solution_hydrogens geom
_audit_creation_date 2017-07-23
_audit_creation_method
;
Olex2 1.2
(compiled 2017.02.23 svn.r3390 for OlexSys, GUI svn.r5320)
;
_audit_update_record
;
2017-08-03 # Formatted by publCIF

;
_cell_angle_alpha 90
_cell_angle_beta 90
_cell_angle_gamma 90
_cell_formula_units_Z 8
_cell_length_a 23.5748(9)
_cell_length_b 23.5748(9)
_cell_length_c 62.588(3)
_cell_measurement_reflns_used 9937
_cell_measurement_temperature 173(2)
_cell_measurement_theta_max 26.51
_cell_measurement_theta_min 2.81
_cell_volume 34785(3)
_computing_molecular_graphics 'Olex2 (Dolomanov et al., 2009)'
_computing_publication_material 'Olex2 (Dolomanov et al., 2009)'
_computing_structure_refinement 'ShelXL (Sheldrick, 2015)'
_diffrn_ambient_temperature 173(2)
_diffrn_measured_fraction_theta_full 0.999
_diffrn_measured_fraction_theta_max 0.999
_diffrn_measurement_device_type 'Bruker D8 Quest Eco Photon 50'
_diffrn_measurement_method '\f and \w scans'
_diffrn_radiation_type MoK\a
_diffrn_radiation_wavelength 0.71073
_diffrn_reflns_av_R_equivalents 0.0789
_diffrn_reflns_av_unetI/netI 0.0470
_diffrn_reflns_Laue_measured_fraction_full 0.999
_diffrn_reflns_Laue_measured_fraction_max 0.999
_diffrn_reflns_limit_h_max 27
_diffrn_reflns_limit_h_min -26
_diffrn_reflns_limit_k_max 26
_diffrn_reflns_limit_k_min -27
_diffrn_reflns_limit_l_max 71
_diffrn_reflns_limit_l_min -71
_diffrn_reflns_number 94342
_diffrn_reflns_point_group_measured_fraction_full 0.999
_diffrn_reflns_point_group_measured_fraction_max 0.999
_diffrn_reflns_theta_full 24.107
_diffrn_reflns_theta_max 24.107
_diffrn_reflns_theta_min 2.303
_diffrn_standards_number 0
_exptl_absorpt_coefficient_mu 1.691
_exptl_absorpt_correction_T_max 0.7454
_exptl_absorpt_correction_T_min 0.5683
_exptl_absorpt_correction_type multi-scan
_exptl_absorpt_process_details
;
SADABS-2016/2 (Bruker,2016/2) was used for absorption correction.
wR2(int) was 0.0896 before and 0.0746 after correction.
The Ratio of minimum to maximum transmission is 0.7624.
The \l/2 correction factor is Not present.
;
_exptl_crystal_density_diffrn 1.107
_exptl_crystal_description block
_exptl_crystal_F_000 11744
_exptl_crystal_size_max 0.28
_exptl_crystal_size_mid 0.22
_exptl_crystal_size_min 0.2
_platon_squeeze_details
;
TITL MAD055_Fe4W2_Temp_0m in I4(1)/a
CELL   23.5748   23.5748   62.5880     90.00     90.00     90.00
SPGR I41/a
# Solvent Accessible Volume =     12620
# Electrons Found in S.A.V. =      3748
# Note: Atoms in Void as Cxxx and Qxxx all others
Q101 0.085 0.859 0.113 !       3.99 eA-3
Q102 0.695 0.837 0.128 !       3.73 eA-3
C103 0.719 0.639 0.086 !       3.57 eA-3
Q104 0.211 0.140 0.123 !       3.49 eA-3
Q105 0.416 0.139 0.130 !       2.78 eA-3
C106 0.921 0.462 0.171 !       2.62 eA-3
Q107 0.877 0.259 0.126 !       2.61 eA-3
C108 0.566 0.762 0.120 !       2.56 eA-3
Q109 0.556 0.983 0.081 !       2.54 eA-3
C110 0.983 0.324 0.078 !       2.42 eA-3
C111 0.922 0.456 0.082 !       2.38 eA-3
C112 0.475 0.621 0.173 !       2.37 eA-3
Q113 0.421 0.132 0.168 !       2.32 eA-3
Q114 0.694 0.668 0.133 !       2.28 eA-3
C115 0.213 0.259 0.157 !       2.26 eA-3
Q116 0.438 0.164 0.163 !       2.26 eA-3
Q117 0.117 0.171 0.918 !       2.24 eA-3
Q118 0.128 0.650 0.172 !       2.20 eA-3
C119 0.140 0.232 0.157 !       2.17 eA-3
C120 0.484 0.633 0.077 !       2.09 eA-3
Q121 0.394 0.509 0.074 !       2.03 eA-3
C122 0.436 0.710 0.136 !       2.01 eA-3
C123 0.414 0.782 0.062 !       2.00 eA-3
Q124 0.625 0.538 0.175 !       1.98 eA-3
C125 0.623 0.712 0.168 !       1.92 eA-3
C126 0.914 0.476 0.078 !       1.89 eA-3
Q127 0.101 0.054 0.107 !       1.87 eA-3
Q128 0.281 0.447 0.122 !       1.86 eA-3
Q129 0.117 0.883 0.135 !       1.84 eA-3
C130 0.710 0.144 0.199 !       1.84 eA-3
Q131 0.412 0.616 0.047 !       1.83 eA-3
C132 0.227 0.471 0.018 !       1.82 eA-3
C133 0.491 0.631 0.121 !       1.81 eA-3
C134 0.390 0.725 0.078 !       1.79 eA-3
C135 0.587 0.747 0.189 !       1.79 eA-3
C136 0.960 0.265 0.192 !       1.79 eA-3
C137 0.980 0.141 0.085 !       1.76 eA-3
Q138 0.263 0.329 0.067 !       1.75 eA-3
C139 0.580 0.977 0.215 !       1.73 eA-3
Q140 0.578 0.484 0.685 !       1.73 eA-3
Q141 0.050 0.664 0.149 !       1.72 eA-3
C142 0.492 0.651 0.102 !       1.71 eA-3
C143 0.008 0.849 0.398 !       1.71 eA-3
C144 0.479 0.827 0.044 !       1.71 eA-3
C145 0.483 0.743 0.200 !       1.71 eA-3
Q146 0.194 0.155 0.080 !       1.71 eA-3
C147 0.228 0.979 0.207 !       1.70 eA-3
C148 0.057 0.235 0.089 !       1.69 eA-3
C149 0.771 0.491 0.008 !       1.69 eA-3
C150 0.016 0.345 0.611 !       1.68 eA-3
Q151 0.952 0.006 0.243 !       1.68 eA-3
Q152 0.580 0.196 0.118 !       1.67 eA-3
C153 0.667 0.992 0.205 !       1.66 eA-3
Q154 0.772 0.280 0.081 !       1.66 eA-3
C155 0.963 0.391 0.091 !       1.65 eA-3
Q156 0.366 0.873 0.144 !       1.65 eA-3
C157 0.217 0.404 0.054 !       1.64 eA-3
C158 0.009 0.196 0.182 !       1.64 eA-3
Q159 0.241 0.805 0.097 !       1.64 eA-3
Q160 0.186 0.474 0.063 !       1.63 eA-3
C161 0.040 0.234 0.059 !       1.63 eA-3
C162 0.553 0.976 0.181 !       1.62 eA-3
Q163 0.079 0.807 0.117 !       1.60 eA-3
C164 0.977 0.216 0.128 !       1.60 eA-3
C165 0.583 0.809 0.184 !       1.60 eA-3
C166 0.985 0.313 0.168 !       1.60 eA-3
Q167 0.680 0.921 0.219 !       1.59 eA-3
C168 0.361 0.012 0.246 !       1.59 eA-3
Q169 0.310 0.846 0.159 !       1.59 eA-3
Q170 0.697 0.464 0.117 !       1.58 eA-3
C171 0.470 0.436 0.230 !       1.58 eA-3
C172 0.061 0.181 0.072 !       1.58 eA-3
Q173 0.721 0.653 0.109 !       1.57 eA-3
Q174 0.493 0.559 0.107 !       1.57 eA-3
Q175 0.922 0.469 0.122 !       1.57 eA-3
C176 0.711 0.005 0.218 !       1.56 eA-3
Q177 0.998 0.809 0.086 !       1.56 eA-3
Q178 0.532 0.915 0.230 !       1.56 eA-3
C179 0.791 0.512 0.024 !       1.55 eA-3
C180 0.539 0.694 0.184 !       1.55 eA-3
Q181 0.313 0.074 0.022 !       1.55 eA-3
C182 0.390 0.517 0.238 !       1.54 eA-3
Q183 0.531 0.607 0.120 !       1.54 eA-3
C184 0.055 0.266 0.148 !       1.54 eA-3
Q185 0.470 0.169 0.172 !       1.54 eA-3
Q186 0.968 0.522 0.218 !       1.54 eA-3
Q187 0.139 0.071 0.167 !       1.54 eA-3
Q188 0.500 0.255 0.129 !       1.54 eA-3
C189 0.469 0.773 0.205 !       1.53 eA-3
Q190 0.262 0.748 0.023 !       1.53 eA-3
Q191 0.227 0.253 0.075 !       1.53 eA-3
Q192 0.477 0.970 0.176 !       1.53 eA-3
C193 0.799 0.677 0.008 !       1.53 eA-3
Q194 0.587 0.323 0.114 !       1.52 eA-3
Q195 0.881 0.671 0.085 !       1.52 eA-3
Q196 0.881 0.465 0.133 !       1.52 eA-3
Q197 0.696 0.668 0.195 !       1.52 eA-3
C198 0.687 0.655 0.072 !       1.52 eA-3
C199 0.209 0.042 0.005 !       1.52 eA-3
;
_refine_diff_density_max 3.712
_refine_diff_density_min -4.259
_refine_diff_density_rms 0.337
_refine_ls_extinction_method none
_refine_ls_goodness_of_fit_ref 1.141
_refine_ls_hydrogen_treatment constr
_refine_ls_matrix_type full
_refine_ls_number_parameters 741
_refine_ls_number_reflns 13808
_refine_ls_number_restraints 732
_refine_ls_restrained_S_all 1.121
_refine_ls_R_factor_all 0.1919
_refine_ls_R_factor_gt 0.1777
_refine_ls_shift/su_max 0.006
_refine_ls_shift/su_mean 0.000
_refine_ls_structure_factor_coef Fsqd
_refine_ls_weighting_details 'w=1/[\s^2^(Fo^2^)+(0.1161P)^2^+3839.7305P] where P=(Fo^2^+2Fc^2^)/3'
_refine_ls_weighting_scheme calc
_refine_ls_wR_factor_gt 0.4108
_refine_ls_wR_factor_ref 0.4227
_reflns_Friedel_coverage 0.000
_reflns_number_gt 12419
_reflns_number_total 13808
_reflns_threshold_expression 'I > 2\s(I)'
_cod_data_source_file ja9b09576_si_008.cif
_cod_data_source_block mad055_fe4w2_temp_0m_sq
_cod_original_cell_volume 34784(3)
_cod_original_sg_symbol_H-M 'I 41/a'
_cod_database_code 4129185
_shelx_shelxl_version_number 2014/7
_shelx_space_group_comment
;
The symmetry employed for this shelxl refinement is uniquely defined
by the following loop, which should always be used as a source of
symmetry information in preference to the above space-group names.
They are only intended as comments.
;
_shelx_estimated_absorpt_t_max 0.729
_shelx_estimated_absorpt_t_min 0.649
_olex2_refinement_description
;
1. Twinned data refinement
 Scales: 0.233(4)
 0.767(4)
2. Fixed Uiso
 At 1.2 times of:
  All C(H) groups
 At 1.5 times of:
  All C(H,H,H) groups
3. Restrained distances
 C62-C63
 1.39 with sigma of 0.02
 C30-C31
 1.39 with sigma of 0.02
 C15-C14
 1.39 with sigma of 0.02
 C30-C28
 1.39 with sigma of 0.02
 C27-C38
 1.45 with sigma of 0.02
 C59-C60
 1.39 with sigma of 0.02
 C58-C59
 1.39 with sigma of 0.02
 C59-C58
 1.39 with sigma of 0.02
 C59-C70
 1.39 with sigma of 0.02
 C66-C67
 1.39 with sigma of 0.02
 C64-C66
 1.39 with sigma of 0.02
 C67-C72
 1.45 with sigma of 0.02
 C72-C68
 2.44 with sigma of 0.02
 C72-C66
 2.44 with sigma of 0.02
 C63-C64
 1.39 with sigma of 0.01
 C71-C66
 1.45 with sigma of 0.0001
 C67-C71
 2.44 with sigma of 0.02
 C71-C64
 2.44 with sigma of 0.02
 C15-C16
 1.39 with sigma of 0.02
 C3-N3
 1.14 with sigma of 0.02
 C23-C18
 1.45 with sigma of 0.01
 C43-C54
 1.45 with sigma of 0.02
 C14-C12
 1.4 with sigma of 0.02
 C21-C11
 2.44 with sigma of 0.02
 C21-C9
 2.44 with sigma of 0.02
 C21-C10
 1.45 with sigma of 0.01
 C31-C32
 1.39 with sigma of 0.02
 C40-C35
 1.45 with sigma of 0.02
 C39-C34
 1.45 with sigma of 0.02
 C54-C43
 1.45 with sigma of 0.02
 C53-C42
 1.45 with sigma of 0.02
 C24-C19
 1.45 with sigma of 0.02
 C11-C22
 1.45 with sigma of 0.02
 C29-C33
 1.39 with sigma of 0.02
 C55-C50
 1.45 with sigma of 0.02
 C56-C51
 1.45 with sigma of 0.02
 C51-C56
 1.5 with sigma of 0.02
 C37-C25
 2.45 with sigma of 0.02
 C37-C27
 2.45 with sigma of 0.02
 C26-C37
 1.5 with sigma of 0.01
4. Restrained planarity
 C57, C58, C59, C60, C61, N15, C65, C64, C63, C62, C66, C71, C72, C68, N16,
 C67, C70, C69
 with sigma of 0.001
 C21, C22, C11, C10, C12, C14, N9, C9, C13, C17, C16, C15, C23, C18, C19, C24,
 C20, N10
 with sigma of 0.1
 C34, C35, C40, C36, N12, C32, C39, C31, C30, C38, C27, C28, C29, C26, C33,
 N11, C25, C37
 with sigma of 0.01
5. Uiso/Uaniso restraints and constraints
C5 \\sim N5: within 2A with sigma of 0.01 and sigma for terminal atoms of 0.02
C2 \\sim N2: within 2A with sigma of 0.04 and sigma for terminal atoms of 0.08
N2 \\sim C2: within 2A with sigma of 0.01 and sigma for terminal atoms of 0.02
C1 \\sim N1: within 2A with sigma of 0.01 and sigma for terminal atoms of 0.02
N6 \\sim C6: within 2A with sigma of 0.01 and sigma for terminal atoms of 0.02
C69 \\sim C58: within 2A with sigma of 0.01 and sigma for terminal atoms of 0.02
C7 \\sim N7: within 2A with sigma of 0.01 and sigma for terminal atoms of 0.02
C57 \\sim C58 \\sim C59 \\sim C60 \\sim C61 \\sim N15 \\sim C65 \\sim C64 \\sim
C63 \\sim C62 \\sim C66 \\sim C71 \\sim C72 \\sim C68 \\sim N16 \\sim C67 \\sim
C70 \\sim C69: within 2A with sigma of 0.01 and sigma for terminal atoms of
0.002
N3 \\sim C3: within 2A with sigma of 0.02 and sigma for terminal atoms of 0.04
C9 \\sim C10: within 2A with sigma of 0.01 and sigma for terminal atoms of 0.02
C10 \\sim C11: within 2A with sigma of 0.01 and sigma for terminal atoms of 0.02
C13 \\sim C17: within 2A with sigma of 0.01 and sigma for terminal atoms of 0.02
C21 \\sim C10 \\sim C11 \\sim C22 \\sim C12 \\sim C13 \\sim C17 \\sim C16 \\sim
C15 \\sim C14 \\sim C9 \\sim N9 \\sim C20 \\sim N10 \\sim C19 \\sim C18 \\sim
C23 \\sim C24: within 2A with sigma of 0.01 and sigma for terminal atoms of 0.02
C34 \\sim C32: within 2A with sigma of 0.01 and sigma for terminal atoms of 0.02
C52 \\sim C51: within 2A with sigma of 0.01 and sigma for terminal atoms of 0.02
C51 \\sim C56: within 2A with sigma of 0.005 and sigma for terminal atoms of
0.01
C56 \\sim C51 \\sim C50 \\sim C55 \\sim C48 \\sim C47 \\sim C46 \\sim C44 \\sim
C45 \\sim C49 \\sim C52 \\sim N14 \\sim N13 \\sim C41 \\sim C42 \\sim C53 \\sim
C43 \\sim C54: within 2A with sigma of 0.02 and sigma for terminal atoms of
0.002
C26 \\sim C37: within 2A with sigma of 0.002 and sigma for terminal atoms of
0.004
C36 \\sim C35 \\sim C34 \\sim C32 \\sim C33 \\sim N12 \\sim C29 \\sim C31 \\sim
C30 \\sim C28 \\sim C27 \\sim C26 \\sim C25 \\sim N11 \\sim C38 \\sim C37 \\sim
C39 \\sim C40: within 2A with sigma of 0.01 and sigma for terminal atoms of 0.02
Uanis(C63) \\sim Ueq: with sigma of 0.1 and sigma for terminal atoms of 0.2
Uanis(C1) \\sim Ueq: with sigma of 0.01 and sigma for terminal atoms of 0.02
Uanis(C2) \\sim Ueq: with sigma of 0.01 and sigma for terminal atoms of 0.02
Uanis(N8) \\sim Ueq: with sigma of 0.01 and sigma for terminal atoms of 0.02
Uanis(N3) \\sim Ueq: with sigma of 0.02 and sigma for terminal atoms of 0.08
Uanis(C53) \\sim Ueq, Uanis(C54) \\sim Ueq: with sigma of 0.01 and sigma for
terminal atoms of 0.02
Uanis(N4) \\sim Ueq, Uanis(C4) \\sim Ueq: with sigma of 0.01 and sigma for
terminal atoms of 0.02
Uanis(C6) \\sim Ueq: with sigma of 0.02 and sigma for terminal atoms of 0.04
Uanis(C8) \\sim Ueq: with sigma of 0.01 and sigma for terminal atoms of 0.02
Uanis(C7) \\sim Ueq, Uanis(N7) \\sim Ueq: with sigma of 0.01 and sigma for
terminal atoms of 0.02
Uanis(C71) \\sim Ueq: with sigma of 0.1 and sigma for terminal atoms of 0.2
Uanis(C3) \\sim Ueq: with sigma of 0.001 and sigma for terminal atoms of 0.002
Uanis(N13) \\sim Ueq: with sigma of 0.0001 and sigma for terminal atoms of
0.0002
Uanis(C44) \\sim Ueq: with sigma of 0.05 and sigma for terminal atoms of 0.1
Uanis(C24) \\sim Ueq: with sigma of 0.001 and sigma for terminal atoms of 0.002
Uanis(C34) \\sim Ueq: with sigma of 0.1 and sigma for terminal atoms of 0.2
6.a Aromatic/amide H refined with riding coordinates:
 C25(H25), C52(H52), C62(H62), C41(H41), C57(H57), C31(H31), C68(H68), C9(H9),
 C20(H20), C47(H47), C46(H46), C30(H30), C63(H63), C36(H36), C14(H14), C15(H15)
6.b Fitted hexagon refined as free rotating group:
 N11(C29,C28,C27,C26,C25), N14(C52,C51,C50,C48,C49), C41(N13,C45,C44,C43,C42),
 N15(C61,C60,C59,C58,C57), C67(C66,C64,C65,N16,C68), C13(C12,C11,C10,C9,N9),
 C17(N10,C20,C19,C18,C16), C35(C34,C32,C33,N12,C36)
6.c Idealised Me refined as rotating group:
 C70(H70A,H70B,H70C), C71(H71A,H71B,H71C), C69(H69A,H69B,H69C), C37(H37A,H37B,
 H37C), C23(H23A,H23B,H23C), C56(H56A,H56B,H56C), C53(H53A,H53B,H53C), C72(H72A,
 H72B,H72C), C38(H38A,H38B,H38C), C24(H24A,H24B,H24C), C54(H54A,H54B,H54C),
 C55(H55A,H55B,H55C), C21(H21A,H21B,H21C), C22(H22A,H22B,H22C), C40(H40A,H40B,
 H40C), C39(H39A,H39B,H39C)
;
_platon_squeeze_void_probe_radius 1.20
_olex2_submission_special_instructions 'No special instructions were received'

loop_
_space_group_symop_operation_xyz
'x, y, z'
'-x+1/2, -y, z+1/2'
'-y+3/4, x+1/4, z+1/4'
'y+3/4, -x+3/4, z+3/4'
'x+1/2, y+1/2, z+1/2'
'-x+1, -y+1/2, z+1'
'-y+5/4, x+3/4, z+3/4'
'y+5/4, -x+5/4, z+5/4'
'-x, -y, -z'
'x-1/2, y, -z-1/2'
'y-3/4, -x-1/4, -z-1/4'
'-y-3/4, x-3/4, -z-3/4'
'-x+1/2, -y+1/2, -z+1/2'
'x, y+1/2, -z'
'y-1/4, -x+1/4, -z+1/4'
'-y-1/4, x-1/4, -z-1/4'

loop_
_atom_site_label
_atom_site_type_symbol
_atom_site_fract_x
_atom_site_fract_y
_atom_site_fract_z
_atom_site_U_iso_or_equiv
_atom_site_adp_type
_atom_site_occupancy
_atom_site_site_symmetry_order
_atom_site_calc_flag
_atom_site_refinement_flags_posn
_atom_site_refinement_flags_adp
W1 W 0.39767(5) 0.15747(5) 0.62832(2) 0.0547(4) Uani 1 1 d . .
Fe1 Fe 0.58864(17) 0.1543(2) 0.67206(6) 0.0736(15) Uani 1 1 d . .
N4 N 0.5023(8) 0.1509(8) 0.5926(3) 0.033(4) Uani 1 1 d . U
C1 C 0.4782(9) 0.1505(10) 0.6449(3) 0.036(4) Uani 1 1 d . U
Fe2 Fe 0.58533(17) 0.15208(15) 0.58248(6) 0.0517(9) Uani 1 1 d . .
N6 N 0.3315(9) 0.1244(12) 0.5824(4) 0.068(6) Uani 1 1 d . U
N8 N 0.3663(13) 0.0952(13) 0.6749(4) 0.082(8) Uani 1 1 d . U
N5 N 0.2571(13) 0.1888(13) 0.6362(6) 0.103(10) Uani 1 1 d . U
C70 C 0.8371(7) 0.0646(12) 0.5597(3) 0.100(5) Uani 1 1 d D U
H70A H 0.8642 0.0701 0.5714 0.150 Uiso 1 1 calc GR .
H70B H 0.8515 0.0831 0.5468 0.150 Uiso 1 1 calc GR .
H70C H 0.8322 0.0240 0.5570 0.150 Uiso 1 1 calc GR .
N11 N 0.6564(5) 0.1265(7) 0.6534(2) 0.086(5) Uani 1 1 d . U
C29 C 0.6749(6) 0.0722(7) 0.65853(15) 0.094(5) Uani 1 1 d DG U
C28 C 0.7257(7) 0.0519(6) 0.65020(19) 0.098(5) Uani 1 1 d DG U
C27 C 0.7579(5) 0.0859(7) 0.63674(19) 0.095(5) Uani 1 1 d DG U
C26 C 0.7394(6) 0.1402(7) 0.63160(19) 0.091(5) Uani 1 1 d DG U
C25 C 0.6887(6) 0.1605(6) 0.6399(2) 0.087(5) Uani 1 1 d DG U
H25 H 0.6760 0.1976 0.6364 0.105 Uiso 1 1 calc R .
N14 N 0.5722(8) 0.0861(7) 0.5557(2) 0.065(5) Uani 1 1 d . U
C52 C 0.5697(8) 0.0273(7) 0.5572(2) 0.075(6) Uani 1 1 d G U
H52 H 0.5682 0.0096 0.5708 0.091 Uiso 1 1 calc R .
C51 C 0.5695(9) -0.0055(5) 0.5388(3) 0.083(5) Uani 1 1 d DG U
C50 C 0.5717(10) 0.0204(8) 0.5188(2) 0.075(5) Uani 1 1 d DG U
C48 C 0.5741(9) 0.0792(8) 0.5173(2) 0.064(6) Uani 1 1 d G U
C49 C 0.5744(9) 0.1120(6) 0.5358(3) 0.058(5) Uani 1 1 d G U
C62 C 0.7590(11) -0.0011(11) 0.5864(2) 0.098(5) Uani 1 1 d D U
H62 H 0.7942 -0.0183 0.5828 0.118 Uiso 1 1 calc R .
C41 C 0.5789(8) 0.2609(6) 0.55488(18) 0.049(5) Uani 1 1 d . U
H41 H 0.5795 0.2805 0.5681 0.058 Uiso 1 1 calc R .
N13 N 0.5778(7) 0.2019(5) 0.55457(18) 0.044(2) Uani 1 1 d G U
C45 C 0.5768(8) 0.1732(5) 0.5352(2) 0.054(5) Uani 1 1 d G U
C44 C 0.5769(9) 0.2033(7) 0.51611(18) 0.058(5) Uani 1 1 d G U
C43 C 0.5781(9) 0.2623(7) 0.51642(18) 0.067(5) Uani 1 1 d DG U
C42 C 0.5790(9) 0.2910(5) 0.5358(2) 0.058(4) Uani 1 1 d DG U
N15 N 0.6777(4) 0.1295(5) 0.57821(10) 0.088(5) Uani 1 1 d . U
C61 C 0.6955(4) 0.0758(5) 0.58453(10) 0.090(5) Uani 1 1 d G U
C60 C 0.7483(5) 0.0557(5) 0.57815(12) 0.096(5) Uani 1 1 d DG U
C59 C 0.7832(4) 0.0892(6) 0.56547(13) 0.100(5) Uani 1 1 d DG U
C58 C 0.7654(4) 0.1428(5) 0.55915(12) 0.101(5) Uani 1 1 d DG U
C57 C 0.7127(5) 0.1630(5) 0.56552(11) 0.093(5) Uani 1 1 d G U
H57 H 0.7005 0.1996 0.5612 0.112 Uiso 1 1 calc R .
C71 C 0.6424(6) -0.09289(14) 0.62511(12) 0.094(5) Uani 1 1 d D U
H71A H 0.6164 -0.1016 0.6369 0.140 Uiso 1 1 calc GR .
H71B H 0.6816 -0.0947 0.6303 0.140 Uiso 1 1 calc GR .
H71C H 0.6372 -0.1205 0.6136 0.140 Uiso 1 1 calc GR .
C69 C 0.8015(11) 0.1786(13) 0.5458(3) 0.101(5) Uani 1 1 d . U
H69A H 0.8342 0.1915 0.5542 0.152 Uiso 1 1 calc GR .
H69B H 0.7797 0.2115 0.5409 0.152 Uiso 1 1 calc GR .
H69C H 0.8147 0.1568 0.5335 0.152 Uiso 1 1 calc GR .
N2 N 0.6021(9) 0.2216(8) 0.6022(3) 0.041(4) Uani 1 1 d . U
C37 C 0.7745(9) 0.1754(10) 0.6171(2) 0.091(5) Uani 1 1 d D U
H37A H 0.8080 0.1891 0.6248 0.137 Uiso 1 1 calc GR .
H37B H 0.7522 0.2079 0.6121 0.137 Uiso 1 1 calc GR .
H37C H 0.7865 0.1526 0.6048 0.137 Uiso 1 1 calc GR .
C31 C 0.7065(8) -0.0308(13) 0.6692(3) 0.105(6) Uani 1 1 d D U
H31 H 0.7177 -0.0681 0.6730 0.126 Uiso 1 1 calc R .
N1 N 0.5226(7) 0.1440(9) 0.6540(3) 0.036(4) Uani 1 1 d . U
C8 C 0.3793(14) 0.1192(13) 0.6609(5) 0.064(8) Uani 1 1 d . U
C6 C 0.3559(13) 0.1337(14) 0.5980(5) 0.069(7) Uani 1 1 d . U
C67 C 0.5794(4) -0.01077(14) 0.62223(9) 0.083(5) Uani 1 1 d D U
C66 C 0.6307(4) -0.03636(14) 0.61711(10) 0.093(5) Uani 1 1 d DG U
C64 C 0.6700(4) -0.0078(2) 0.60450(10) 0.094(5) Uani 1 1 d DG U
C65 C 0.6579(4) 0.0464(3) 0.59701(9) 0.089(4) Uani 1 1 d G U
N16 N 0.6065(4) 0.07197(17) 0.60213(10) 0.084(5) Uani 1 1 d G U
C68 C 0.5673(4) 0.04339(16) 0.61474(11) 0.081(5) Uani 1 1 d DG U
H68 H 0.5322 0.0609 0.6182 0.097 Uiso 1 1 calc R .
C13 C 0.6266(8) 0.1667(8) 0.7173(4) 0.114(5) Uani 1 1 d . U
C12 C 0.6603(10) 0.1638(8) 0.7355(3) 0.119(6) Uani 1 1 d DG U
C11 C 0.7190(10) 0.1608(7) 0.7335(2) 0.125(6) Uani 1 1 d DG U
C10 C 0.7439(8) 0.1606(8) 0.7134(3) 0.126(6) Uani 1 1 d DG U
C9 C 0.7101(9) 0.1635(8) 0.6952(2) 0.122(6) Uani 1 1 d DG U
H9 H 0.7271 0.1634 0.6815 0.146 Uiso 1 1 calc R .
N9 N 0.6515(9) 0.1665(7) 0.6972(3) 0.116(6) Uani 1 1 d G U
C2 C 0.6021(11) 0.2569(12) 0.6068(2) 0.047(5) Uani 1 1 d . U
C17 C 0.5647(8) 0.1703(8) 0.7188(3) 0.109(5) Uani 1 1 d . U
N10 N 0.5375(9) 0.1726(8) 0.6991(3) 0.103(6) Uani 1 1 d G U
C20 C 0.4787(9) 0.1759(9) 0.6981(3) 0.104(6) Uani 1 1 d G U
H20 H 0.4601 0.1775 0.6847 0.124 Uiso 1 1 calc R .
C19 C 0.4471(7) 0.1769(9) 0.7169(4) 0.107(6) Uani 1 1 d DG U
C18 C 0.4742(11) 0.1745(9) 0.7366(3) 0.110(6) Uani 1 1 d DG U
C16 C 0.5331(11) 0.1712(8) 0.7375(2) 0.112(5) Uani 1 1 d DG U
C47 C 0.5696(14) 0.1118(14) 0.4974(5) 0.067(6) Uani 1 1 d . U
H47 H 0.5630 0.0918 0.4845 0.080 Uiso 1 1 calc R .
N3 N 0.5955(9) 0.2339(9) 0.6622(3) 0.050(5) Uani 1 1 d D U
C46 C 0.5743(14) 0.1695(14) 0.4966(5) 0.068(6) Uani 1 1 d . U
H46 H 0.5760 0.1879 0.4831 0.081 Uiso 1 1 calc R .
C4 C 0.4686(11) 0.1528(11) 0.6056(4) 0.047(6) Uani 1 1 d . U
C23 C 0.4437(18) 0.1742(13) 0.7568(4) 0.115(10) Uani 1 1 d D U
H23A H 0.4414 0.2129 0.7624 0.172 Uiso 1 1 calc GR .
H23B H 0.4639 0.1501 0.7670 0.172 Uiso 1 1 calc GR .
H23C H 0.4054 0.1593 0.7545 0.172 Uiso 1 1 calc GR .
C56 C 0.5715(16) -0.0671(8) 0.5425(6) 0.083(5) Uani 1 1 d D U
H56A H 0.5924 -0.0747 0.5558 0.125 Uiso 1 1 calc GR .
H56B H 0.5908 -0.0857 0.5306 0.125 Uiso 1 1 calc GR .
H56C H 0.5329 -0.0819 0.5438 0.125 Uiso 1 1 calc GR .
C53 C 0.5778(12) 0.3532(8) 0.5395(4) 0.058(4) Uani 1 1 d D U
H53A H 0.5571 0.3612 0.5528 0.087 Uiso 1 1 calc GR .
H53B H 0.5587 0.3719 0.5276 0.087 Uiso 1 1 calc GR .
H53C H 0.6167 0.3675 0.5408 0.087 Uiso 1 1 calc GR .
C72 C 0.5372(7) -0.0387(8) 0.63529(15) 0.084(5) Uani 1 1 d D U
H72A H 0.5323 -0.0779 0.6304 0.126 Uiso 1 1 calc GR .
H72B H 0.5011 -0.0184 0.6341 0.126 Uiso 1 1 calc GR .
H72C H 0.5497 -0.0388 0.6502 0.126 Uiso 1 1 calc GR .
C30 C 0.7436(11) -0.0031(8) 0.6557(3) 0.102(6) Uani 1 1 d D U
H30 H 0.7778 -0.0196 0.6506 0.123 Uiso 1 1 calc R .
C63 C 0.7215(5) -0.0327(9) 0.5992(2) 0.100(5) Uani 1 1 d D U
H63 H 0.7311 -0.0697 0.6041 0.120 Uiso 1 1 calc R .
C38 C 0.8121(8) 0.0683(15) 0.6272(4) 0.105(9) Uani 1 1 d D U
H38A H 0.8361 0.1017 0.6250 0.158 Uiso 1 1 calc GR .
H38B H 0.8050 0.0498 0.6135 0.158 Uiso 1 1 calc GR .
H38C H 0.8313 0.0417 0.6369 0.158 Uiso 1 1 calc GR .
C35 C 0.5699(6) -0.0182(7) 0.69897(16) 0.110(6) Uani 1 1 d D U
C34 C 0.6197(7) -0.0430(6) 0.6916(2) 0.112(6) Uani 1 1 d DG U
C32 C 0.6554(5) -0.0130(8) 0.67805(19) 0.107(5) Uani 1 1 d DG U
C33 C 0.6413(6) 0.0418(7) 0.67179(13) 0.099(5) Uani 1 1 d DG U
N12 N 0.5915(7) 0.0666(6) 0.6791(2) 0.097(5) Uani 1 1 d G U
C36 C 0.5558(6) 0.0366(7) 0.6927(2) 0.104(6) Uani 1 1 d G U
H36 H 0.5217 0.0535 0.6977 0.124 Uiso 1 1 calc R .
C3 C 0.5992(13) 0.2790(11) 0.6579(3) 0.076(7) Uani 1 1 d D U
C5 C 0.3054(16) 0.1759(15) 0.6334(8) 0.097(11) Uani 1 1 d . U
C14 C 0.6272(14) 0.1656(12) 0.7544(5) 0.119(6) Uani 1 1 d D U
H14 H 0.6474 0.1648 0.7675 0.143 Uiso 1 1 calc R .
C24 C 0.3844(10) 0.1801(13) 0.7158(7) 0.112(10) Uani 1 1 d D U
H24A H 0.3716 0.2153 0.7226 0.167 Uiso 1 1 calc GR .
H24B H 0.3680 0.1475 0.7234 0.167 Uiso 1 1 calc GR .
H24C H 0.3722 0.1796 0.7009 0.167 Uiso 1 1 calc GR .
C54 C 0.5794(14) 0.2929(12) 0.4957(3) 0.068(5) Uani 1 1 d D U
H54A H 0.6037 0.2722 0.4857 0.101 Uiso 1 1 calc GR .
H54B H 0.5946 0.3311 0.4979 0.101 Uiso 1 1 calc GR .
H54C H 0.5409 0.2954 0.4899 0.101 Uiso 1 1 calc GR .
C55 C 0.5718(15) -0.0133(13) 0.4990(4) 0.075(5) Uani 1 1 d D U
H55A H 0.6105 -0.0155 0.4933 0.112 Uiso 1 1 calc GR .
H55B H 0.5470 0.0048 0.4884 0.112 Uiso 1 1 calc GR .
H55C H 0.5578 -0.0516 0.5020 0.112 Uiso 1 1 calc GR .
C15 C 0.5680(14) 0.1685(12) 0.7558(5) 0.119(6) Uani 1 1 d D U
H15 H 0.5507 0.1687 0.7695 0.143 Uiso 1 1 calc R .
C21 C 0.8046(9) 0.1572(10) 0.7107(5) 0.145(11) Uani 1 1 d D U
H21A H 0.8158 0.1787 0.6979 0.218 Uiso 1 1 calc GR .
H21B H 0.8157 0.1174 0.7089 0.218 Uiso 1 1 calc GR .
H21C H 0.8235 0.1730 0.7233 0.218 Uiso 1 1 calc GR .
C22 C 0.7556(18) 0.1578(11) 0.7524(6) 0.132(10) Uani 1 1 d D U
H22A H 0.7707 0.1957 0.7556 0.198 Uiso 1 1 calc GR .
H22B H 0.7871 0.1317 0.7496 0.198 Uiso 1 1 calc GR .
H22C H 0.7336 0.1442 0.7646 0.198 Uiso 1 1 calc GR .
C40 C 0.5284(9) -0.0448(12) 0.7133(2) 0.124(10) Uani 1 1 d D U
H40A H 0.5028 -0.0691 0.7050 0.186 Uiso 1 1 calc GR .
H40B H 0.5063 -0.0153 0.7206 0.186 Uiso 1 1 calc GR .
H40C H 0.5483 -0.0679 0.7240 0.186 Uiso 1 1 calc GR .
C39 C 0.6390(16) -0.1001(9) 0.6971(5) 0.134(10) Uani 1 1 d D U
H39A H 0.6707 -0.0976 0.7072 0.201 Uiso 1 1 calc GR .
H39B H 0.6514 -0.1197 0.6841 0.201 Uiso 1 1 calc GR .
H39C H 0.6078 -0.1212 0.7037 0.201 Uiso 1 1 calc GR .
C7 C 0.4067(16) 0.0624(16) 0.6237(6) 0.077(8) Uani 1 1 d . U
N7 N 0.4094(12) 0.0145(12) 0.6210(5) 0.073(6) Uani 1 1 d . U

loop_
_atom_site_aniso_label
_atom_site_aniso_U_11
_atom_site_aniso_U_22
_atom_site_aniso_U_33
_atom_site_aniso_U_23
_atom_site_aniso_U_13
_atom_site_aniso_U_12
W1 0.0395(6) 0.0612(8) 0.0634(7) 0.0256(6) -0.0111(5) -0.0271(5)
Fe1 0.040(2) 0.132(4) 0.048(2) 0.054(3) -0.0180(18) -0.003(2)
N4 0.039(7) 0.033(7) 0.026(7) 0.003(6) 0.006(6) 0.000(6)
C1 0.040(7) 0.049(8) 0.021(7) 0.006(6) -0.007(6) 0.001(7)
Fe2 0.068(2) 0.0344(19) 0.053(2) -0.0083(16) 0.0206(18) -0.0106(19)
N6 0.034(11) 0.096(16) 0.075(14) -0.015(12) -0.028(10) -0.020(11)
N8 0.094(16) 0.093(15) 0.058(13) 0.052(12) 0.016(12) -0.012(13)
N5 0.072(16) 0.076(17) 0.16(2) 0.002(17) -0.047(19) -0.054(16)
C70 0.069(9) 0.101(10) 0.130(11) -0.001(10) 0.036(9) 0.011(9)
N11 0.064(9) 0.139(12) 0.054(9) 0.030(9) 0.011(8) 0.055(9)
C29 0.078(9) 0.139(11) 0.064(8) 0.034(8) 0.017(7) 0.061(8)
C28 0.081(9) 0.147(11) 0.067(8) 0.035(8) 0.015(8) 0.057(9)
C27 0.071(9) 0.149(12) 0.066(9) 0.034(9) 0.008(8) 0.054(9)
C26 0.061(9) 0.152(13) 0.061(9) 0.032(9) 0.002(7) 0.043(9)
C25 0.057(9) 0.145(13) 0.060(9) 0.027(9) 0.004(8) 0.049(10)
N14 0.064(12) 0.061(11) 0.070(12) -0.006(10) 0.011(10) 0.008(10)
C52 0.075(12) 0.078(12) 0.074(12) -0.005(11) 0.024(10) 0.003(11)
C51 0.081(11) 0.086(11) 0.083(11) -0.011(10) 0.021(10) 0.002(10)
C50 0.078(11) 0.075(11) 0.071(11) -0.005(10) 0.017(10) -0.004(10)
C48 0.066(11) 0.067(11) 0.060(11) -0.007(10) 0.013(10) -0.002(10)
C49 0.057(11) 0.056(11) 0.061(11) -0.007(10) 0.008(10) -0.001(10)
C62 0.071(10) 0.096(11) 0.128(11) 0.010(10) 0.025(10) 0.016(9)
C41 0.053(11) 0.054(11) 0.039(10) 0.006(9) 0.002(9) 0.006(10)
N13 0.044(2) 0.044(2) 0.044(2) 0.00000(10) 0.00000(10) 0.00000(10)
C45 0.050(10) 0.064(10) 0.048(9) 0.001(9) 0.011(9) 0.002(9)
C44 0.056(10) 0.065(11) 0.052(10) 0.002(9) 0.005(9) 0.010(10)
C43 0.077(10) 0.061(9) 0.064(9) 0.013(8) 0.011(8) 0.019(8)
C42 0.071(9) 0.047(8) 0.056(8) 0.018(7) 0.001(8) 0.019(8)
N15 0.063(9) 0.090(10) 0.112(11) -0.004(10) 0.039(9) 0.000(9)
C61 0.063(8) 0.091(9) 0.117(10) 0.005(9) 0.028(8) 0.005(8)
C60 0.067(8) 0.096(9) 0.124(10) 0.006(9) 0.030(8) 0.009(8)
C59 0.068(9) 0.101(10) 0.129(11) -0.001(9) 0.036(9) 0.011(8)
C58 0.070(9) 0.104(10) 0.128(11) -0.004(10) 0.040(9) 0.005(9)
C57 0.067(10) 0.095(11) 0.117(11) -0.005(10) 0.040(9) 0.002(9)
C71 0.064(8) 0.097(10) 0.119(11) 0.030(9) 0.006(9) 0.011(8)
C69 0.071(9) 0.105(11) 0.129(11) -0.004(10) 0.040(9) 0.005(9)
N2 0.048(9) 0.031(8) 0.044(8) -0.012(8) -0.024(8) -0.004(8)
C37 0.061(9) 0.153(13) 0.059(9) 0.033(10) 0.003(8) 0.040(10)
C31 0.099(11) 0.139(12) 0.076(10) 0.052(10) 0.021(9) 0.065(10)
N1 0.029(7) 0.055(9) 0.023(7) 0.011(7) -0.004(6) 0.000(7)
C8 0.067(11) 0.062(11) 0.064(11) 0.003(9) -0.002(9) -0.004(9)
C6 0.048(12) 0.077(14) 0.083(14) -0.001(12) -0.017(11) -0.011(11)
C67 0.046(8) 0.100(10) 0.104(10) 0.036(9) -0.019(8) 0.005(8)
C66 0.064(8) 0.097(10) 0.119(10) 0.030(9) 0.005(8) 0.011(8)
C64 0.064(8) 0.095(9) 0.123(10) 0.017(9) 0.014(8) 0.012(8)
C65 0.060(8) 0.092(9) 0.115(10) 0.016(8) 0.018(8) 0.007(8)
N16 0.055(9) 0.089(10) 0.108(11) 0.022(9) 0.009(9) 0.008(8)
C68 0.049(9) 0.093(11) 0.101(11) 0.030(10) -0.003(9) 0.009(9)
C13 0.123(10) 0.145(11) 0.073(8) 0.059(9) -0.035(9) -0.008(11)
C12 0.127(11) 0.150(11) 0.080(9) 0.060(9) -0.037(10) -0.009(11)
C11 0.128(12) 0.157(13) 0.088(10) 0.057(11) -0.041(11) -0.008(12)
C10 0.128(12) 0.159(13) 0.092(11) 0.055(11) -0.044(11) -0.008(13)
C9 0.123(12) 0.159(13) 0.084(10) 0.053(11) -0.047(11) -0.008(13)
N9 0.120(12) 0.153(12) 0.076(10) 0.056(10) -0.047(10) -0.012(12)
C2 0.042(8) 0.049(8) 0.050(8) -0.005(7) -0.016(7) -0.005(8)
C17 0.125(10) 0.136(10) 0.066(8) 0.055(8) -0.020(9) -0.006(10)
N10 0.119(11) 0.129(11) 0.060(9) 0.055(9) -0.012(10) -0.003(11)
C20 0.119(12) 0.128(12) 0.064(9) 0.049(10) -0.004(10) 0.000(11)
C19 0.118(11) 0.128(11) 0.075(9) 0.038(9) 0.000(10) 0.002(11)
C18 0.126(11) 0.133(11) 0.070(9) 0.041(10) -0.001(10) 0.001(11)
C16 0.128(11) 0.136(11) 0.071(9) 0.049(9) -0.016(9) -0.002(10)
C47 0.075(13) 0.065(13) 0.061(12) -0.005(12) 0.011(11) 0.003(12)
N3 0.045(10) 0.058(10) 0.046(9) -0.024(8) -0.008(8) 0.003(9)
C46 0.072(13) 0.068(13) 0.062(12) -0.005(11) 0.001(11) 0.004(12)
C4 0.055(9) 0.044(9) 0.043(9) 0.001(8) -0.010(8) -0.001(8)
C23 0.13(2) 0.14(2) 0.071(16) 0.031(17) 0.024(17) -0.006(19)
C56 0.081(11) 0.086(11) 0.083(11) -0.011(10) 0.021(10) 0.002(10)
C53 0.071(9) 0.047(8) 0.056(8) 0.018(7) 0.000(8) 0.019(8)
C72 0.046(8) 0.100(10) 0.104(11) 0.036(9) -0.019(8) 0.005(8)
C30 0.091(10) 0.145(12) 0.070(10) 0.045(10) 0.013(9) 0.061(10)
C63 0.071(10) 0.096(11) 0.133(11) 0.013(10) 0.018(10) 0.017(9)
C38 0.077(17) 0.15(2) 0.093(17) 0.037(17) -0.007(15) 0.045(16)
C35 0.113(11) 0.131(12) 0.085(10) 0.060(10) 0.041(9) 0.059(10)
C34 0.111(11) 0.134(12) 0.090(10) 0.062(9) 0.034(9) 0.063(10)
C32 0.102(10) 0.136(11) 0.083(9) 0.055(9) 0.024(8) 0.063(9)
C33 0.092(9) 0.133(11) 0.072(8) 0.046(8) 0.023(8) 0.065(9)
N12 0.096(11) 0.125(12) 0.071(9) 0.046(9) 0.029(9) 0.063(10)
C36 0.106(11) 0.126(13) 0.079(10) 0.051(10) 0.037(9) 0.062(10)
C3 0.076(7) 0.076(7) 0.076(7) 0.0000(10) 0.0000(10) -0.0001(10)
C5 0.073(17) 0.062(17) 0.15(3) 0.015(17) -0.05(2) -0.051(17)
C14 0.130(12) 0.146(12) 0.081(10) 0.058(10) -0.030(11) -0.006(12)
C24 0.111(10) 0.112(10) 0.111(10) 0.000(2) 0.000(2) 0.000(2)
C54 0.077(10) 0.061(9) 0.065(9) 0.013(8) 0.011(8) 0.019(8)
C55 0.078(11) 0.075(11) 0.071(11) -0.005(10) 0.016(10) -0.005(10)
C15 0.133(12) 0.144(12) 0.081(10) 0.051(10) -0.021(11) -0.003(12)
C21 0.14(2) 0.18(2) 0.116(19) 0.05(2) -0.049(19) 0.00(2)
C22 0.13(2) 0.17(2) 0.096(18) 0.048(19) -0.048(17) -0.02(2)
C40 0.14(2) 0.13(2) 0.108(18) 0.068(17) 0.048(17) 0.048(18)
C39 0.14(2) 0.14(2) 0.124(19) 0.069(18) 0.037(18) 0.055(18)
C7 0.071(11) 0.078(11) 0.082(11) 0.006(9) -0.002(8) -0.005(9)
N7 0.069(12) 0.066(11) 0.083(12) 0.012(11) 0.001(11) -0.005(11)

loop_
_atom_type_symbol
_atom_type_description
_atom_type_scat_dispersion_real
_atom_type_scat_dispersion_imag
_atom_type_scat_source
C C 0.0033 0.0016 'International Tables Vol C Tables 4.2.6.8 and 6.1.1.4'
H H 0.0000 0.0000 'International Tables Vol C Tables 4.2.6.8 and 6.1.1.4'
Fe Fe 0.3463 0.8444 'International Tables Vol C Tables 4.2.6.8 and 6.1.1.4'
N N 0.0061 0.0033 'International Tables Vol C Tables 4.2.6.8 and 6.1.1.4'
W W -0.8490 6.8722 'International Tables Vol C Tables 4.2.6.8 and 6.1.1.4'

loop_
_geom_angle_atom_site_label_1
_geom_angle_atom_site_label_2
_geom_angle_atom_site_label_3
_geom_angle
_geom_angle_site_symmetry_1
_geom_angle_site_symmetry_3
C1 W1 C8 73.0(10) . .
C1 W1 C6 141.4(10) . .
C1 W1 C2 109.0(9) . 6_554
C1 W1 C4 68.9(8) . .
C1 W1 C3 69.4(9) . 6_554
C1 W1 C5 142.8(13) . .
C1 W1 C7 84.5(11) . .
C8 W1 C2 146.0(10) . 6_554
C8 W1 C3 63.7(10) . 6_554
C6 W1 C8 125.8(11) . .
C6 W1 C2 74.7(10) . 6_554
C6 W1 C3 147.2(10) . 6_554
C6 W1 C5 74.8(14) . .
C6 W1 C7 71.5(13) . .
C4 W1 C8 134.9(11) . .
C4 W1 C6 76.8(11) . .
C4 W1 C2 71.4(9) . 6_554
C4 W1 C3 120.7(10) . 6_554
C4 W1 C5 147.2(13) . .
C4 W1 C7 78.3(11) . .
C3 W1 C2 84.7(7) 6_554 6_554
C5 W1 C8 76.4(14) . .
C5 W1 C2 85.4(11) . 6_554
C5 W1 C3 78.3(13) . 6_554
C5 W1 C7 107.5(12) . .
C7 W1 C8 74.9(12) . .
C7 W1 C2 138.7(10) . 6_554
C7 W1 C3 135.7(10) . 6_554
N11 Fe1 N9 85.7(8) . .
N11 Fe1 N10 161.1(7) . .
N11 Fe1 N12 77.6(7) . .
N1 Fe1 N11 104.5(7) . .
N1 Fe1 N9 169.3(9) . .
N1 Fe1 N10 91.9(8) . .
N1 Fe1 N3 90.2(8) . .
N1 Fe1 N12 91.5(8) . .
N10 Fe1 N9 77.5(9) . .
N3 Fe1 N11 93.5(8) . .
N3 Fe1 N9 92.4(8) . .
N3 Fe1 N10 95.8(8) . .
N3 Fe1 N12 171.1(8) . .
N12 Fe1 N9 87.6(6) . .
N12 Fe1 N10 92.9(7) . .
C4 N4 Fe2 152.2(18) . .
N1 C1 W1 177(2) . .
N4 Fe2 N14 95.0(7) . .
N4 Fe2 N13 100.5(7) . .
N4 Fe2 N15 161.9(6) . .
N4 Fe2 N2 90.5(8) . .
N4 Fe2 N16 91.7(6) . .
N14 Fe2 N16 82.2(5) . .
N13 Fe2 N14 76.3(6) . .
N13 Fe2 N15 96.6(5) . .
N13 Fe2 N16 156.0(5) . .
N15 Fe2 N14 83.3(5) . .
N15 Fe2 N16 70.2(4) . .
N2 Fe2 N14 169.5(8) . .
N2 Fe2 N13 93.9(7) . .
N2 Fe2 N15 94.2(7) . .
N2 Fe2 N16 106.7(6) . .
H70A C70 H70B 109.5 . .
H70A C70 H70C 109.5 . .
H70B C70 H70C 109.5 . .
C59 C70 H70A 109.5 . .
C59 C70 H70B 109.5 . .
C59 C70 H70C 109.5 . .
C29 N11 Fe1 113.6(9) . .
C29 N11 C25 120.0 . .
C25 N11 Fe1 125.3(9) . .
C28 C29 N11 120.0 . .
C33 C29 N11 116.5(14) . .
C33 C29 C28 123.5(14) . .
C29 C28 C27 120.0 . .
C29 C28 C30 119.0(16) . .
C27 C28 C30 121.0(16) . .
C28 C27 C38 124.0(19) . .
C26 C27 C28 120.0 . .
C26 C27 C38 116.0(19) . .
C27 C26 C25 120.0 . .
C27 C26 C37 118.9(10) . .
C25 C26 C37 121.1(10) . .
N11 C25 H25 120.0 . .
C26 C25 N11 120.0 . .
C26 C25 H25 120.0 . .
C52 N14 Fe2 129.0(10) . .
C52 N14 C49 120.0 . .
C49 N14 Fe2 110.5(9) . .
N14 C52 H52 120.0 . .
N14 C52 C51 120.0 . .
C51 C52 H52 120.0 . .
C52 C51 C50 120.0 . .
C52 C51 C56 114.6(19) . .
C50 C51 C56 125.2(19) . .
C51 C50 C55 121.3(19) . .
C48 C50 C51 120.0 . .
C48 C50 C55 118.7(19) . .
C50 C48 C49 120.0 . .
C50 C48 C47 125.1(18) . .
C49 C48 C47 114.5(18) . .
N14 C49 C45 117.7(14) . .
C48 C49 N14 120.0 . .
C48 C49 C45 122.3(14) . .
C60 C62 H62 117.3 . .
C63 C62 H62 117.3 . .
C63 C62 C60 125(2) . .
N13 C41 H41 120.0 . .
N13 C41 C42 120.0 . .
C42 C41 H41 120.0 . .
C41 N13 Fe2 122.9(8) . .
C41 N13 C45 120.0 . .
C45 N13 Fe2 116.9(8) . .
N13 C45 C49 117.7(13) . .
C44 C45 C49 122.3(13) . .
C44 C45 N13 120.0 . .
C45 C44 C43 120.0 . .
C45 C44 C46 116.0(17) . .
C43 C44 C46 124.0(17) . .
C44 C43 C54 118.3(16) . .
C42 C43 C44 120.0 . .
C42 C43 C54 121.7(16) . .
C41 C42 C53 111.7(14) . .
C43 C42 C41 120.0 . .
C43 C42 C53 128.2(14) . .
C61 N15 Fe2 118.2(4) . .
C61 N15 C57 120.0 . .
C57 N15 Fe2 120.3(4) . .
C60 C61 N15 120.0 . .
C65 C61 N15 115.2(7) . .
C65 C61 C60 124.8(7) . .
C61 C60 C62 111.6(12) . .
C61 C60 C59 120.0 . .
C59 C60 C62 128.4(12) . .
C60 C59 C70 115.9(14) . .
C58 C59 C70 124.1(14) . .
C58 C59 C60 120.0 . .
C59 C58 C69 120.8(15) . .
C57 C58 C59 120.0 . .
C57 C58 C69 119.2(14) . .
N15 C57 H57 120.0 . .
C58 C57 N15 120.0 . .
C58 C57 H57 120.0 . .
H71A C71 H71B 109.5 . .
H71A C71 H71C 109.5 . .
H71B C71 H71C 109.5 . .
C66 C71 H71A 109.5 . .
C66 C71 H71B 109.5 . .
C66 C71 H71C 109.5 . .
C58 C69 H69A 109.5 . .
C58 C69 H69B 109.5 . .
C58 C69 H69C 109.5 . .
H69A C69 H69B 109.5 . .
H69A C69 H69C 109.5 . .
H69B C69 H69C 109.5 . .
C2 N2 Fe2 159(2) . .
C26 C37 H37A 109.5 . .
C26 C37 H37B 109.5 . .
C26 C37 H37C 109.5 . .
H37A C37 H37B 109.5 . .
H37A C37 H37C 109.5 . .
H37B C37 H37C 109.5 . .
C30 C31 H31 114.7 . .
C30 C31 C32 131(3) . .
C32 C31 H31 114.7 . .
C1 N1 Fe1 164(2) . .
N8 C8 W1 170(3) . .
N6 C6 W1 175(3) . .
C66 C67 C68 120.0 . .
C66 C67 C72 122.1(9) . .
C68 C67 C72 117.9(8) . .
C67 C66 C71 119.0(7) . .
C64 C66 C71 121.0(7) . .
C64 C66 C67 120.0 . .
C66 C64 C65 120.0 . .
C63 C64 C66 120.8(11) . .
C63 C64 C65 119.2(11) . .
C61 C65 C64 121.6(7) . .
C61 C65 N16 118.4(7) . .
N16 C65 C64 120.0 . .
C65 N16 Fe2 114.9(4) . .
C68 N16 Fe2 123.7(4) . .
C68 N16 C65 120.0 . .
C67 C68 H68 120.0 . .
N16 C68 C67 120.0 . .
N16 C68 H68 120.0 . .
C12 C13 N9 120.0 . .
C12 C13 C17 121.5(17) . .
N9 C13 C17 118.5(17) . .
C13 C12 C11 120.0 . .
C13 C12 C14 112(2) . .
C11 C12 C14 128(2) . .
C12 C11 C10 120.0 . .
C12 C11 C22 121(2) . .
C10 C11 C22 119(2) . .
C11 C10 C21 121.8(11) . .
C9 C10 C11 120.0 . .
C9 C10 C21 118.2(11) . .
C10 C9 H9 120.0 . .
N9 C9 C10 120.0 . .
N9 C9 H9 120.0 . .
C13 N9 Fe1 111.6(11) . .
C9 N9 Fe1 127.3(11) . .
C9 N9 C13 120.0 . .
N2 C2 W1 166(2) . 6_554
N10 C17 C13 114.0(18) . .
N10 C17 C16 120.0 . .
C16 C17 C13 126.0(18) . .
C17 N10 Fe1 115.9(12) . .
C17 N10 C20 120.0 . .
C20 N10 Fe1 122.9(13) . .
N10 C20 H20 120.0 . .
N10 C20 C19 120.0 . .
C19 C20 H20 120.0 . .
C20 C19 C24 120(2) . .
C18 C19 C20 120.0 . .
C18 C19 C24 120(2) . .
C19 C18 C23 123(3) . .
C16 C18 C19 120.0 . .
C16 C18 C23 117(3) . .
C17 C16 C15 112(2) . .
C18 C16 C17 120.0 . .
C18 C16 C15 128(2) . .
C48 C47 H47 118.5 . .
C46 C47 C48 123(3) . .
C46 C47 H47 118.5 . .
C3 N3 Fe1 176.1(18) . .
C44 C46 H46 119.4 . .
C47 C46 C44 121(3) . .
C47 C46 H46 119.4 . .
N4 C4 W1 175(2) . .
C18 C23 H23A 109.5 . .
C18 C23 H23B 109.5 . .
C18 C23 H23C 109.5 . .
H23A C23 H23B 109.5 . .
H23A C23 H23C 109.5 . .
H23B C23 H23C 109.5 . .
C51 C56 H56A 109.5 . .
C51 C56 H56B 109.5 . .
C51 C56 H56C 109.5 . .
H56A C56 H56B 109.5 . .
H56A C56 H56C 109.5 . .
H56B C56 H56C 109.5 . .
C42 C53 H53A 109.5 . .
C42 C53 H53B 109.5 . .
C42 C53 H53C 109.5 . .
H53A C53 H53B 109.5 . .
H53A C53 H53C 109.5 . .
H53B C53 H53C 109.5 . .
C67 C72 H72A 109.5 . .
C67 C72 H72B 109.5 . .
C67 C72 H72C 109.5 . .
H72A C72 H72B 109.5 . .
H72A C72 H72C 109.5 . .
H72B C72 H72C 109.5 . .
C28 C30 H30 123.4 . .
C31 C30 C28 113(3) . .
C31 C30 H30 123.4 . .
C62 C63 H63 121.3 . .
C64 C63 C62 117(2) . .
C64 C63 H63 121.3 . .
C27 C38 H38A 109.5 . .
C27 C38 H38B 109.5 . .
C27 C38 H38C 109.5 . .
H38A C38 H38B 109.5 . .
H38A C38 H38C 109.5 . .
H38B C38 H38C 109.5 . .
C34 C35 C36 120.0 . .
C34 C35 C40 125.8(17) . .
C36 C35 C40 114.2(17) . .
C35 C34 C32 120.0 . .
C35 C34 C39 125(2) . .
C32 C34 C39 115(2) . .
C34 C32 C31 128.0(18) . .
C33 C32 C31 112.0(18) . .
C33 C32 C34 120.0 . .
C29 C33 C32 121.6(15) . .
C29 C33 N12 118.4(15) . .
C32 C33 N12 120.0 . .
C33 N12 Fe1 111.6(10) . .
C36 N12 Fe1 127.3(10) . .
C36 N12 C33 120.0 . .
C35 C36 H36 120.0 . .
N12 C36 C35 120.0 . .
N12 C36 H36 120.0 . .
N3 C3 W1 143.2(18) . 6_554
N5 C5 W1 176(3) . .
C12 C14 H14 116.5 . .
C15 C14 C12 127(3) . .
C15 C14 H14 116.5 . .
C19 C24 H24A 109.5 . .
C19 C24 H24B 109.5 . .
C19 C24 H24C 109.5 . .
H24A C24 H24B 109.5 . .
H24A C24 H24C 109.5 . .
H24B C24 H24C 109.5 . .
C43 C54 H54A 109.5 . .
C43 C54 H54B 109.5 . .
C43 C54 H54C 109.5 . .
H54A C54 H54B 109.5 . .
H54A C54 H54C 109.5 . .
H54B C54 H54C 109.5 . .
C50 C55 H55A 109.5 . .
C50 C55 H55B 109.5 . .
C50 C55 H55C 109.5 . .
H55A C55 H55B 109.5 . .
H55A C55 H55C 109.5 . .
H55B C55 H55C 109.5 . .
C16 C15 H15 118.8 . .
C14 C15 C16 122(4) . .
C14 C15 H15 118.8 . .
C10 C21 H21A 109.5 . .
C10 C21 H21B 109.5 . .
C10 C21 H21C 109.5 . .
H21A C21 H21B 109.5 . .
H21A C21 H21C 109.5 . .
H21B C21 H21C 109.5 . .
C11 C22 H22A 109.5 . .
C11 C22 H22B 109.5 . .
C11 C22 H22C 109.5 . .
H22A C22 H22B 109.5 . .
H22A C22 H22C 109.5 . .
H22B C22 H22C 109.5 . .
C35 C40 H40A 109.5 . .
C35 C40 H40B 109.5 . .
C35 C40 H40C 109.5 . .
H40A C40 H40B 109.5 . .
H40A C40 H40C 109.5 . .
H40B C40 H40C 109.5 . .
C34 C39 H39A 109.5 . .
C34 C39 H39B 109.5 . .
C34 C39 H39C 109.5 . .
H39A C39 H39B 109.5 . .
H39A C39 H39C 109.5 . .
H39B C39 H39C 109.5 . .
N7 C7 W1 177(4) . .

loop_
_geom_bond_atom_site_label_1
_geom_bond_atom_site_label_2
_geom_bond_distance
_geom_bond_site_symmetry_2
W1 C1 2.17(2) .
W1 C8 2.27(3) .
W1 C6 2.21(3) .
W1 C2 2.43(2) 6_554
W1 C4 2.20(3) .
W1 C3 2.38(2) 6_554
W1 C5 2.24(4) .
W1 C7 2.27(4) .
Fe1 N11 2.085(12) .
Fe1 N1 1.939(17) .
Fe1 N9 2.179(14) .
Fe1 N10 2.121(17) .
Fe1 N3 1.98(2) .
Fe1 N12 2.115(14) .
N4 Fe2 2.059(18) .
N4 C4 1.14(3) .
C1 N1 1.20(3) .
Fe2 N14 2.307(12) .
Fe2 N13 2.113(10) .
Fe2 N15 2.258(11) .
Fe2 N2 2.088(18) .
Fe2 N16 2.308(6) .
N6 C6 1.16(4) .
N8 C8 1.09(4) .
N5 C5 1.19(5) .
C70 H70A 0.9800 .
C70 H70B 0.9800 .
C70 H70C 0.9800 .
C70 C59 1.441(17) .
N11 C29 1.3900 .
N11 C25 1.3900 .
C29 C28 1.3900 .
C29 C33 1.353(14) .
C28 C27 1.3900 .
C28 C30 1.406(18) .
C27 C26 1.3900 .
C27 C38 1.468(18) .
C26 C25 1.3900 .
C26 C37 1.482(9) .
C25 H25 0.9500 .
N14 C52 1.3900 .
N14 C49 1.3900 .
C52 H52 0.9500 .
C52 C51 1.3900 .
C51 C50 1.3900 .
C51 C56 1.471(14) .
C50 C48 1.3900 .
C50 C55 1.475(18) .
C48 C49 1.3900 .
C48 C47 1.47(3) .
C49 C45 1.443(17) .
C62 H62 0.9500 .
C62 C60 1.46(3) .
C62 C63 1.408(18) .
C41 H41 0.9500 .
C41 N13 1.3900 .
C41 C42 1.3900 .
N13 C45 1.3900 .
C45 C44 1.3900 .
C44 C43 1.3900 .
C44 C46 1.46(3) .
C43 C42 1.3900 .
C43 C54 1.483(13) .
C42 C53 1.483(17) .
N15 C61 1.3900 .
N15 C57 1.3900 .
C61 C60 1.3900 .
C61 C65 1.372(12) .
C60 C59 1.3900 .
C59 C58 1.3900 .
C58 C57 1.3900 .
C58 C69 1.46(3) .
C57 H57 0.9500 .
C71 H71A 0.9800 .
C71 H71B 0.9800 .
C71 H71C 0.9800 .
C71 C66 1.4500 .
C69 H69A 0.9800 .
C69 H69B 0.9800 .
C69 H69C 0.9800 .
N2 C2 0.88(3) .
C37 H37A 0.9800 .
C37 H37B 0.9800 .
C37 H37C 0.9800 .
C31 H31 0.9500 .
C31 C30 1.380(19) .
C31 C32 1.392(18) .
C67 C66 1.3900 .
C67 C68 1.3900 .
C67 C72 1.446(12) .
C66 C64 1.3900 .
C64 C65 1.3900 .
C64 C63 1.390(10) .
C65 N16 1.3900 .
N16 C68 1.3900 .
C68 H68 0.9500 .
C13 C12 1.3900 .
C13 N9 1.3900 .
C13 C17 1.46(3) .
C12 C11 1.3900 .
C12 C14 1.417(19) .
C11 C10 1.3900 .
C11 C22 1.464(18) .
C10 C9 1.3900 .
C10 C21 1.445(9) .
C9 H9 0.9500 .
C9 N9 1.3900 .
C2 W1 2.43(2) 6_554
C17 N10 1.3900 .
C17 C16 1.3900 .
N10 C20 1.3900 .
C20 H20 0.9500 .
C20 C19 1.3900 .
C19 C18 1.3900 .
C19 C24 1.480(19) .
C18 C16 1.3900 .
C18 C23 1.454(10) .
C16 C15 1.408(18) .
C47 H47 0.9500 .
C47 C46 1.36(4) .
N3 C3 1.100(18) .
C46 H46 0.9500 .
C23 H23A 0.9800 .
C23 H23B 0.9800 .
C23 H23C 0.9800 .
C56 H56A 0.9800 .
C56 H56B 0.9800 .
C56 H56C 0.9800 .
C53 H53A 0.9800 .
C53 H53B 0.9800 .
C53 H53C 0.9800 .
C72 H72A 0.9800 .
C72 H72B 0.9800 .
C72 H72C 0.9800 .
C30 H30 0.9500 .
C63 H63 0.9500 .
C38 H38A 0.9800 .
C38 H38B 0.9800 .
C38 H38C 0.9800 .
C35 C34 1.3900 .
C35 C36 1.3900 .
C35 C40 1.470(16) .
C34 C32 1.3900 .
C34 C39 1.461(19) .
C32 C33 1.3900 .
C33 N12 1.3900 .
N12 C36 1.3900 .
C36 H36 0.9500 .
C3 W1 2.38(2) 6_554
C14 H14 0.9500 .
C14 C15 1.402(19) .
C24 H24A 0.9800 .
C24 H24B 0.9800 .
C24 H24C 0.9800 .
C54 H54A 0.9800 .
C54 H54B 0.9800 .
C54 H54C 0.9800 .
C55 H55A 0.9800 .
C55 H55B 0.9800 .
C55 H55C 0.9800 .
C15 H15 0.9500 .
C21 H21A 0.9800 .
C21 H21B 0.9800 .
C21 H21C 0.9800 .
C22 H22A 0.9800 .
C22 H22B 0.9800 .
C22 H22C 0.9800 .
C40 H40A 0.9800 .
C40 H40B 0.9800 .
C40 H40C 0.9800 .
C39 H39A 0.9800 .
C39 H39B 0.9800 .
C39 H39C 0.9800 .
C7 N7 1.14(4) .

loop_
_platon_squeeze_void_nr
_platon_squeeze_void_average_x
_platon_squeeze_void_average_y
_platon_squeeze_void_average_z
_platon_squeeze_void_volume
_platon_squeeze_void_count_electrons
_platon_squeeze_void_content
1 -0.046 0.246 0.079 12726 3774 ' '

loop_
_twin_individual_id
_twin_individual_mass_fraction_refined
1 0.233(4)
2 0.767(4)
